data_1506455
loop_
_publ_author_name
'Saouf, Abderrahmane'
'Guerra, Francisco M.'
'Rubal, Juan J.'
'Moreno-Dorado, F Javier'
'Akssira, Mohamed'
'Mellouki, Fouad'
'L\'opez, Mat\'ias'
'Pujadas, Antonio J.'
'Jorge, Zacar\'ias D'
'Massanet, Guillermo M.'

_publ_section_title
;
 Transtaganolides A-D: novel metabolites from Thapsia transtagana.
;
_journal_issue 5
_journal_name_full 'Organic letters'
_journal_page_first 881
_journal_page_last 884
_journal_paper_doi 10.1021/ol047421w
_journal_volume 7
_journal_year 2005
_chemical_formula_sum 'C20 H22 O6'
_chemical_formula_weight 358.38
_chemical_name_systematic
; 
 ? 
;
_space_group_IT_number 79
_symmetry_cell_setting tetragonal
_symmetry_space_group_name_Hall 'I 4'
_symmetry_space_group_name_H-M 'I 4'
_atom_sites_solution_hydrogens geom
_atom_sites_solution_primary direct
_atom_sites_solution_secondary difmap
_audit_creation_method SHELXL-97
_cell_angle_alpha 90.00
_cell_angle_beta 90.00
_cell_angle_gamma 90.00
_cell_formula_units_Z 8
_cell_length_a 19.327(9)
_cell_length_b 19.327(9)
_cell_length_c 9.814(6)
_cell_measurement_temperature 293(2)
_cell_volume 3666(3)
_computing_structure_refinement 'SHELXL-97 (Sheldrick, 1997)'
_computing_structure_solution 'SIR97 (Giacovazzo et atl., 1999)'
_diffrn_ambient_temperature 293(2)
_diffrn_measured_fraction_theta_full 0.943
_diffrn_measured_fraction_theta_max 0.943
_diffrn_radiation_monochromator graphite
_diffrn_radiation_source 'fine-focus sealed tube'
_diffrn_radiation_type MoK\a
_diffrn_radiation_wavelength 0.71073
_diffrn_reflns_av_R_equivalents 0.0407
_diffrn_reflns_av_sigmaI/netI 0.0421
_diffrn_reflns_limit_h_max 25
_diffrn_reflns_limit_h_min -25
_diffrn_reflns_limit_k_max 25
_diffrn_reflns_limit_k_min -25
_diffrn_reflns_limit_l_max 0
_diffrn_reflns_limit_l_min -12
_diffrn_reflns_number 5741
_diffrn_reflns_theta_full 28.56
_diffrn_reflns_theta_max 28.56
_diffrn_reflns_theta_min 2.98
_exptl_absorpt_coefficient_mu 0.096
_exptl_absorpt_correction_type none
_exptl_crystal_colour colourless
_exptl_crystal_density_diffrn 1.299
_exptl_crystal_density_method 'not measured'
_exptl_crystal_description prismatic
_exptl_crystal_F_000 1520
_exptl_crystal_size_max 0.40
_exptl_crystal_size_mid 0.30
_exptl_crystal_size_min 0.30
_refine_diff_density_max 0.197
_refine_diff_density_min -0.189
_refine_diff_density_rms 0.035
_refine_ls_abs_structure_details 'Flack H D (1983), Acta Cryst. A39, 876-881'
_refine_ls_abs_structure_Flack 0(10)
_refine_ls_extinction_coef 0.0000(19)
_refine_ls_extinction_expression Fc^*^=kFc[1+0.001xFc^2^\l^3^/sin(2\q)]^-1/4^
_refine_ls_extinction_method SHELXL
_refine_ls_goodness_of_fit_ref 1.044
_refine_ls_hydrogen_treatment mixed
_refine_ls_matrix_type full
_refine_ls_number_parameters 236
_refine_ls_number_reflns 2334
_refine_ls_number_restraints 1
_refine_ls_restrained_S_all 1.043
_refine_ls_R_factor_all 0.0741
_refine_ls_R_factor_gt 0.0575
_refine_ls_shift/su_max 0.006
_refine_ls_shift/su_mean 0.002
_refine_ls_structure_factor_coef Fsqd
_refine_ls_weighting_details 'calc w=1/[\s^2^(Fo^2^)+(0.0827P)^2^+0.7814P] where P=(Fo^2^+2Fc^2^)/3'
_refine_ls_weighting_scheme calc
_refine_ls_wR_factor_gt 0.1348
_refine_ls_wR_factor_ref 0.1435
_reflns_number_gt 1910
_reflns_number_total 2334
_reflns_threshold_expression >4sigma(I)
_cod_data_source_file ol047421wsi20041216_081214.cif
_cod_data_source_block Transtaga2
_cod_original_sg_symbol_H-M I4
_cod_database_code 1506455

loop_
_symmetry_equiv_pos_as_xyz
'x, y, z'
'-x, -y, z'
'-y, x, z'
'y, -x, z'
'x+1/2, y+1/2, z+1/2'
'-x+1/2, -y+1/2, z+1/2'
'-y+1/2, x+1/2, z+1/2'
'y+1/2, -x+1/2, z+1/2'

loop_
_atom_site_label
_atom_site_type_symbol
_atom_site_fract_x
_atom_site_fract_y
_atom_site_fract_z
_atom_site_U_iso_or_equiv
_atom_site_adp_type
_atom_site_occupancy
_atom_site_symmetry_multiplicity
_atom_site_calc_flag
_atom_site_refinement_flags
O1 O 0.14891(14) 0.86269(15) 0.3346(3) 0.0660(7) Uani 1 1 d .
O2 O 0.05736(15) 0.79246(17) 0.3462(4) 0.0844(10) Uani 1 1 d .
O3 O 0.26437(11) 0.84925(11) 0.4054(2) 0.0458(5) Uani 1 1 d .
O4 O 0.37895(12) 0.70287(12) 0.3953(3) 0.0572(6) Uani 1 1 d .
O5 O 0.42008(14) 0.80118(16) 0.3252(3) 0.0685(8) Uani 1 1 d .
O6 O 0.37517(13) 0.59966(12) 0.4810(3) 0.0637(7) Uani 1 1 d .
C1 C 0.24356(15) 0.74118(14) 0.5317(3) 0.0410(6) Uani 1 1 d .
C2 C 0.17464(16) 0.74146(15) 0.5448(4) 0.0482(7) Uani 1 1 d .
H2 H 0.1515 0.6995 0.5539 0.058 Uiso 1 1 calc R
C3 C 0.13337(16) 0.80746(17) 0.5452(4) 0.0496(8) Uani 1 1 d .
H3 H 0.0951 0.8049 0.6106 0.060 Uiso 1 1 calc R
C4 C 0.17766(17) 0.87241(16) 0.5696(3) 0.0485(8) Uani 1 1 d .
C5 C 0.24611(17) 0.85576(16) 0.6431(3) 0.0440(7) Uani 1 1 d .
H5 H 0.2370 0.8271 0.7236 0.053 Uiso 1 1 calc R
C6 C 0.2878(2) 0.91997(19) 0.6837(4) 0.0609(10) Uani 1 1 d .
H6A H 0.2862 0.9537 0.6106 0.073 Uiso 1 1 calc R
H6B H 0.2674 0.9408 0.7642 0.073 Uiso 1 1 calc R
C7 C 0.3618(2) 0.9007(2) 0.7126(4) 0.0612(10) Uani 1 1 d .
H7A H 0.3628 0.8659 0.7838 0.073 Uiso 1 1 calc R
H7B H 0.3862 0.9412 0.7461 0.073 Uiso 1 1 calc R
C8 C 0.39984(18) 0.87261(18) 0.5862(4) 0.0534(8) Uani 1 1 d .
C9 C 0.36009(14) 0.80541(14) 0.5425(3) 0.0413(6) Uani 1 1 d .
H9 H 0.3686 0.7715 0.6149 0.050 Uiso 1 1 calc R
C10 C 0.28093(15) 0.81181(14) 0.5310(3) 0.0383(6) Uani 1 1 d .
C11 C 0.28096(16) 0.67541(14) 0.5365(4) 0.0463(7) Uani 1 1 d .
H11 H 0.2600 0.6398 0.5853 0.056 Uiso 1 1 calc R
C12 C 0.34127(17) 0.66089(16) 0.4794(4) 0.0472(7) Uani 1 1 d .
C13 C 0.10655(18) 0.81829(19) 0.4012(4) 0.0596(9) Uani 1 1 d .
C14 C 0.1336(2) 0.9315(2) 0.6283(5) 0.0687(11) Uani 1 1 d .
H14A H 0.1623 0.9713 0.6434 0.103 Uiso 1 1 calc R
H14B H 0.1135 0.9170 0.7131 0.103 Uiso 1 1 calc R
H14C H 0.0975 0.9430 0.5651 0.103 Uiso 1 1 calc R
C15 C 0.20237(19) 0.88693(18) 0.4235(4) 0.0550(9) Uani 1 1 d .
H15 H 0.2104 0.9365 0.4102 0.066 Uiso 1 1 calc R
C16 C 0.4715(2) 0.8502(2) 0.6326(4) 0.0667(10) Uani 1 1 d .
H16 H 0.4724 0.8147 0.6967 0.080 Uiso 1 1 calc R
C17 C 0.5312(2) 0.8732(3) 0.5958(6) 0.0908(15) Uani 1 1 d .
H17A H 0.5343 0.9087 0.5320 0.109 Uiso 1 1 calc R
H17B H 0.5713 0.8544 0.6331 0.109 Uiso 1 1 calc R
C18 C 0.4030(2) 0.9291(2) 0.4760(5) 0.0704(11) Uani 1 1 d .
H18A H 0.3569 0.9411 0.4484 0.106 Uiso 1 1 calc R
H18B H 0.4284 0.9122 0.3988 0.106 Uiso 1 1 calc R
H18C H 0.4257 0.9693 0.5121 0.106 Uiso 1 1 calc R
C19 C 0.38865(15) 0.77345(17) 0.4133(3) 0.0467(7) Uani 1 1 d .
C20 C 0.3402(2) 0.54173(18) 0.5390(5) 0.0744(12) Uani 1 1 d .
H20A H 0.3694 0.5016 0.5338 0.112 Uiso 1 1 calc R
H20B H 0.2982 0.5333 0.4897 0.112 Uiso 1 1 calc R
H20C H 0.3295 0.5513 0.6327 0.112 Uiso 1 1 calc R

loop_
_atom_site_aniso_label
_atom_site_aniso_U_11
_atom_site_aniso_U_22
_atom_site_aniso_U_33
_atom_site_aniso_U_23
_atom_site_aniso_U_13
_atom_site_aniso_U_12
O1 0.0570(15) 0.0861(19) 0.0548(15) 0.0115(13) -0.0021(12) 0.0156(14)
O2 0.0532(16) 0.107(2) 0.093(2) -0.0151(19) -0.0192(16) 0.0112(15)
O3 0.0485(12) 0.0448(11) 0.0442(11) 0.0038(10) 0.0070(9) 0.0037(9)
O4 0.0575(14) 0.0509(13) 0.0632(15) -0.0160(12) 0.0080(12) 0.0002(11)
O5 0.0632(16) 0.0809(18) 0.0615(15) -0.0124(13) 0.0220(13) -0.0201(13)
O6 0.0570(15) 0.0425(13) 0.0914(18) -0.0135(13) -0.0092(13) 0.0119(11)
C1 0.0403(14) 0.0359(14) 0.0469(15) -0.0024(13) 0.0011(13) 0.0015(11)
C2 0.0444(16) 0.0366(14) 0.064(2) 0.0024(15) 0.0040(16) -0.0032(12)
C3 0.0383(15) 0.0507(17) 0.0599(19) 0.0015(15) 0.0077(15) 0.0075(13)
C4 0.0523(18) 0.0405(16) 0.0525(18) 0.0021(13) 0.0100(15) 0.0112(14)
C5 0.0512(18) 0.0403(16) 0.0403(15) -0.0013(12) 0.0074(13) -0.0013(14)
C6 0.074(2) 0.0474(19) 0.062(2) -0.0184(16) 0.0104(18) -0.0063(17)
C7 0.076(3) 0.053(2) 0.0547(19) -0.0156(16) -0.0035(18) -0.0195(18)
C8 0.0533(19) 0.0507(18) 0.0560(18) -0.0074(15) -0.0012(15) -0.0181(15)
C9 0.0423(15) 0.0385(14) 0.0430(15) -0.0054(13) 0.0012(13) -0.0072(12)
C10 0.0424(14) 0.0331(13) 0.0394(13) 0.0016(12) 0.0021(12) -0.0025(11)
C11 0.0463(16) 0.0338(14) 0.0587(17) 0.0006(14) -0.0089(15) -0.0036(12)
C12 0.0427(17) 0.0367(15) 0.0621(18) -0.0087(14) -0.0094(14) 0.0015(13)
C13 0.0473(19) 0.063(2) 0.068(2) 0.0007(19) 0.0033(18) 0.0196(16)
C14 0.075(3) 0.051(2) 0.080(3) -0.0024(19) 0.018(2) 0.021(2)
C15 0.063(2) 0.0436(17) 0.059(2) 0.0100(14) 0.0078(17) 0.0094(15)
C16 0.063(2) 0.065(2) 0.072(2) -0.0134(19) -0.0042(19) -0.0206(19)
C17 0.067(3) 0.088(3) 0.117(4) -0.007(3) 0.000(3) -0.024(2)
C18 0.080(3) 0.053(2) 0.079(3) 0.0039(19) 0.007(2) -0.0215(19)
C19 0.0320(14) 0.0561(18) 0.0519(17) -0.0061(15) 0.0015(14) -0.0056(13)
C20 0.088(3) 0.0370(17) 0.098(3) -0.007(2) -0.019(3) 0.0132(18)

loop_
_atom_type_symbol
_atom_type_description
_atom_type_scat_dispersion_real
_atom_type_scat_dispersion_imag
_atom_type_scat_source
C C 0.0033 0.0000 'International Tables Vol C Tables 4.2.6.8 and 6.1.1.4'
H H 0.0000 0.0000 'International Tables Vol C Tables 4.2.6.8 and 6.1.1.4'
O O 0.0106 0.0000 'International Tables Vol C Tables 4.2.6.8 and 6.1.1.4'

loop_
_geom_angle_atom_site_label_1
_geom_angle_atom_site_label_2
_geom_angle_atom_site_label_3
_geom_angle
C13 O1 C15 110.4(3)
C15 O3 C10 109.5(2)
C12 O4 C19 125.3(3)
C12 O6 C20 117.5(3)
C2 C1 C11 119.5(3)
C2 C1 C10 117.5(3)
C11 C1 C10 122.5(2)
C1 C2 C3 122.1(3)
C1 C2 H2 119.0
C3 C2 H2 119.0
C2 C3 C13 107.2(3)
C2 C3 C4 113.4(3)
C13 C3 C4 102.8(3)
C2 C3 H3 111.0
C13 C3 H3 111.0
C4 C3 H3 111.0
C14 C4 C15 112.7(3)
C14 C4 C3 110.9(3)
C15 C4 C3 100.2(3)
C14 C4 C5 117.1(3)
C15 C4 C5 102.0(3)
C3 C4 C5 112.4(3)
C6 C5 C4 113.8(3)
C6 C5 C10 113.7(3)
C4 C5 C10 98.9(2)
C6 C5 H5 110.0
C4 C5 H5 110.0
C10 C5 H5 110.0
C7 C6 C5 110.4(3)
C7 C6 H6A 109.6
C5 C6 H6A 109.6
C7 C6 H6B 109.6
C5 C6 H6B 109.6
H6A C6 H6B 108.1
C6 C7 C8 112.9(3)
C6 C7 H7A 109.0
C8 C7 H7A 109.0
C6 C7 H7B 109.0
C8 C7 H7B 109.0
H7A C7 H7B 107.8
C16 C8 C18 112.1(3)
C16 C8 C7 107.1(3)
C18 C8 C7 109.5(3)
C16 C8 C9 107.0(3)
C18 C8 C9 114.5(3)
C7 C8 C9 106.2(3)
C19 C9 C10 109.5(2)
C19 C9 C8 112.8(2)
C10 C9 C8 116.1(2)
C19 C9 H9 105.9
C10 C9 H9 105.9
C8 C9 H9 105.9
O3 C10 C9 108.6(2)
O3 C10 C1 109.8(2)
C9 C10 C1 113.2(2)
O3 C10 C5 103.5(2)
C9 C10 C5 115.1(2)
C1 C10 C5 106.2(2)
C12 C11 C1 127.3(3)
C12 C11 H11 116.4
C1 C11 H11 116.4
C11 C12 O6 127.4(3)
C11 C12 O4 126.8(3)
O6 C12 O4 105.6(3)
O2 C13 O1 121.6(4)
O2 C13 C3 129.1(4)
O1 C13 C3 109.3(3)
C4 C14 H14A 109.5
C4 C14 H14B 109.5
H14A C14 H14B 109.5
C4 C14 H14C 109.5
H14A C14 H14C 109.5
H14B C14 H14C 109.5
O3 C15 O1 111.5(3)
O3 C15 C4 106.7(3)
O1 C15 C4 106.6(3)
O3 C15 H15 110.7
O1 C15 H15 110.7
C4 C15 H15 110.7
C17 C16 C8 129.3(5)
C17 C16 H16 115.4
C8 C16 H16 115.4
C16 C17 H17A 120.0
C16 C17 H17B 120.0
H17A C17 H17B 120.0
C8 C18 H18A 109.5
C8 C18 H18B 109.5
H18A C18 H18B 109.5
C8 C18 H18C 109.5
H18A C18 H18C 109.5
H18B C18 H18C 109.5
O5 C19 O4 114.9(3)
O5 C19 C9 127.8(3)
O4 C19 C9 117.3(3)
O6 C20 H20A 109.5
O6 C20 H20B 109.5
H20A C20 H20B 109.5
O6 C20 H20C 109.5
H20A C20 H20C 109.5
H20B C20 H20C 109.5

loop_
_geom_bond_atom_site_label_1
_geom_bond_atom_site_label_2
_geom_bond_distance
O1 C13 1.354(5)
O1 C15 1.431(5)
O2 C13 1.202(5)
O3 C15 1.414(4)
O3 C10 1.464(4)
O4 C12 1.367(4)
O4 C19 1.388(4)
O5 C19 1.185(4)
O6 C12 1.353(4)
O6 C20 1.426(5)
C1 C2 1.338(4)
C1 C11 1.463(4)
C1 C10 1.544(4)
C2 C3 1.505(4)
C2 H2 0.9300
C3 C13 1.520(6)
C3 C4 1.538(5)
C3 H3 0.9800
C4 C14 1.536(4)
C4 C15 1.537(5)
C4 C5 1.541(5)
C5 C6 1.532(5)
C5 C10 1.545(4)
C5 H5 0.9800
C6 C7 1.506(6)
C6 H6A 0.9700
C6 H6B 0.9700
C7 C8 1.541(5)
C7 H7A 0.9700
C7 H7B 0.9700
C8 C16 1.521(6)
C8 C18 1.538(6)
C8 C9 1.569(4)
C9 C19 1.515(4)
C9 C10 1.539(4)
C9 H9 0.9800
C11 C12 1.324(5)
C11 H11 0.9300
C14 H14A 0.9600
C14 H14B 0.9600
C14 H14C 0.9600
C15 H15 0.9800
C16 C17 1.289(6)
C16 H16 0.9300
C17 H17A 0.9300
C17 H17B 0.9300
C18 H18A 0.9600
C18 H18B 0.9600
C18 H18C 0.9600
C20 H20A 0.9600
C20 H20B 0.9600
C20 H20C 0.9600

loop_
_geom_torsion_atom_site_label_1
_geom_torsion_atom_site_label_2
_geom_torsion_atom_site_label_3
_geom_torsion_atom_site_label_4
_geom_torsion
C11 C1 C2 C3 178.0(3)
C10 C1 C2 C3 5.9(5)
C1 C2 C3 C13 96.7(4)
C1 C2 C3 C4 -16.1(5)
C2 C3 C4 C14 -156.0(3)
C13 C3 C4 C14 88.6(3)
C2 C3 C4 C15 84.8(3)
C13 C3 C4 C15 -30.6(3)
C2 C3 C4 C5 -22.9(4)
C13 C3 C4 C5 -138.2(3)
C14 C4 C5 C6 -43.4(4)
C15 C4 C5 C6 80.2(3)
C3 C4 C5 C6 -173.4(3)
C14 C4 C5 C10 -164.3(3)
C15 C4 C5 C10 -40.7(3)
C3 C4 C5 C10 65.7(3)
C4 C5 C6 C7 -161.9(3)
C10 C5 C6 C7 -49.6(4)
C5 C6 C7 C8 63.9(4)
C6 C7 C8 C16 -175.6(3)
C6 C7 C8 C18 62.6(4)
C6 C7 C8 C9 -61.6(4)
C16 C8 C9 C19 -69.3(4)
C18 C8 C9 C19 55.5(4)
C7 C8 C9 C19 176.5(3)
C16 C8 C9 C10 163.1(3)
C18 C8 C9 C10 -72.0(4)
C7 C8 C9 C10 49.0(4)
C15 O3 C10 C9 -149.3(2)
C15 O3 C10 C1 86.5(3)
C15 O3 C10 C5 -26.5(3)
C19 C9 C10 O3 -53.6(3)
C8 C9 C10 O3 75.6(3)
C19 C9 C10 C1 68.5(3)
C8 C9 C10 C1 -162.3(3)
C19 C9 C10 C5 -169.1(2)
C8 C9 C10 C5 -39.8(4)
C2 C1 C10 O3 -69.3(4)
C11 C1 C10 O3 118.8(3)
C2 C1 C10 C9 169.2(3)
C11 C1 C10 C9 -2.6(4)
C2 C1 C10 C5 41.9(4)
C11 C1 C10 C5 -129.9(3)
C6 C5 C10 O3 -79.6(3)
C4 C5 C10 O3 41.4(3)
C6 C5 C10 C9 38.7(4)
C4 C5 C10 C9 159.7(2)
C6 C5 C10 C1 164.8(3)
C4 C5 C10 C1 -74.2(3)
C2 C1 C11 C12 153.5(3)
C10 C1 C11 C12 -34.8(5)
C1 C11 C12 O6 -178.3(3)
C1 C11 C12 O4 -5.1(6)
C20 O6 C12 C11 6.5(5)
C20 O6 C12 O4 -167.8(3)
C19 O4 C12 C11 41.5(5)
C19 O4 C12 O6 -144.2(3)
C15 O1 C13 O2 178.8(3)
C15 O1 C13 C3 -2.8(4)
C2 C3 C13 O2 80.7(4)
C4 C3 C13 O2 -159.5(4)
C2 C3 C13 O1 -97.5(3)
C4 C3 C13 O1 22.3(3)
C10 O3 C15 O1 -116.2(3)
C10 O3 C15 C4 -0.2(3)
C13 O1 C15 O3 97.8(3)
C13 O1 C15 C4 -18.2(3)
C14 C4 C15 O3 153.3(3)
C3 C4 C15 O3 -88.8(3)
C5 C4 C15 O3 26.8(3)
C14 C4 C15 O1 -87.5(4)
C3 C4 C15 O1 30.4(3)
C5 C4 C15 O1 146.0(3)
C18 C8 C16 C17 2.4(6)
C7 C8 C16 C17 -117.8(5)
C9 C8 C16 C17 128.7(5)
C12 O4 C19 O5 -176.3(3)
C12 O4 C19 C9 5.3(4)
C10 C9 C19 O5 106.8(4)
C8 C9 C19 O5 -24.2(5)
C10 C9 C19 O4 -75.0(3)
C8 C9 C19 O4 154.0(3)

loop_
_cod_related_entry_id
_cod_related_entry_code
_cod_related_entry_database
1 30651726 ChemSpider
